data_1509718
loop_
_publ_author_name
'Stuesser, N.'
'Szytula, A.'
'Penc, B.'

_publ_section_title
;
 Neutron diffraction studies of magnetic structure of Tb Ag2 Si2
;
_journal_name_full 'Journal of Magnetism and Magnetic Materials'
_journal_page_first 21
_journal_page_last 25
_journal_paper_doi 10.1016/S0304-8853(02)01529-9
_journal_volume 263
_journal_year 2003
_chemical_formula_sum 'Ag2 Si2 Tb'
_chemical_name_systematic 'Tb Ag2 Si2'
_space_group_IT_number 139
_symmetry_space_group_name_Hall '-I 4 2'
_symmetry_space_group_name_H-M 'I 4/m m m'
_cell_angle_alpha 90
_cell_angle_beta 90
_cell_angle_gamma 90
_cell_formula_units_Z 2
_cell_length_a 4.1298
_cell_length_b 4.1298
_cell_length_c 10.7222
_cell_volume 182.870
_citation_journal_id_ASTM JMMMDC
_cod_data_source_file silver2-3_191.cif
_cod_data_source_block Ag2Si2Tb1
_cod_original_cell_volume 182.8698
_cod_original_formula_sum 'Ag2 Si2 Tb1'
_cod_database_code 1509718

loop_
_symmetry_equiv_pos_as_xyz
x,y,z
-y,x,z
-x,-y,z
y,-x,z
x,-y,-z
y,x,-z
-x,y,-z
-y,-x,-z
-x,-y,-z
y,-x,-z
x,y,-z
-y,x,-z
-x,y,z
-y,-x,z
x,-y,z
y,x,z
x+1/2,y+1/2,z+1/2
-y+1/2,x+1/2,z+1/2
-x+1/2,-y+1/2,z+1/2
y+1/2,-x+1/2,z+1/2
x+1/2,-y+1/2,-z+1/2
y+1/2,x+1/2,-z+1/2
-x+1/2,y+1/2,-z+1/2
-y+1/2,-x+1/2,-z+1/2
-x+1/2,-y+1/2,-z+1/2
y+1/2,-x+1/2,-z+1/2
x+1/2,y+1/2,-z+1/2
-y+1/2,x+1/2,-z+1/2
-x+1/2,y+1/2,z+1/2
-y+1/2,-x+1/2,z+1/2
x+1/2,-y+1/2,z+1/2
y+1/2,x+1/2,z+1/2

loop_
_atom_site_label
_atom_site_type_symbol
_atom_site_fract_x
_atom_site_fract_y
_atom_site_fract_z
_atom_site_occupancy
_atom_site_U_iso_or_equiv
Tb1 Tb 0 0 0 1 0.0
Si1 Si 0 0 0.3963 1 0.0
Ag1 Ag 0 0.5 0.25 1 0.0
